data_1562726
loop_
_publ_author_name
'Wang, Jian'
'Xia, Sheng-Qing'
'Tao, Xu-Tang'

_publ_section_title
;
 Syntheses, crystal structure and physical properties of new Zintl phases
 Ba3T2As4 (T=Zn, Cd)
;
_journal_name_full 'Journal of Solid State Chemistry'
_journal_page_first 6
_journal_page_last 9
_journal_paper_doi 10.1016/j.jssc.2012.09.029
_journal_volume 198
_journal_year 2013
_chemical_formula_sum 'As4 Ba3 Cd2'
_chemical_formula_weight 936.50
_space_group_IT_number 12
_space_group_name_Hall '-C 2y'
_space_group_name_H-M_alt 'C 1 2/m 1'
_symmetry_cell_setting monoclinic
_symmetry_space_group_name_Hall '-C 2y'
_symmetry_space_group_name_H-M 'C 1 2/m 1'
_atom_sites_solution_primary direct
_atom_sites_solution_secondary difmap
_audit_creation_method SHELXL-97
_cell_angle_alpha 90.00
_cell_angle_beta 112.3120(10)
_cell_angle_gamma 90.00
_cell_formula_units_Z 2
_cell_length_a 17.089(3)
_cell_length_b 4.6076(7)
_cell_length_c 7.3039(11)
_cell_measurement_reflns_used 721
_cell_measurement_temperature 296(2)
_cell_measurement_theta_max 28.39
_cell_measurement_theta_min 2.58
_cell_volume 532.05(15)
_computing_cell_refinement 'APEX2 Software Suite (Bruker,2005)'
_computing_data_collection 'APEX2 Software Suite (Bruker,2005)'
_computing_data_reduction 'APEX2 Software Suite (Bruker,2005)'
_computing_molecular_graphics 'SHELXTL (Bruker, 1997)'
_computing_publication_material 'SHELXL-97 (Sheldrick, 1997)'
_computing_structure_refinement 'SHELXL-97 (Sheldrick, 1997)'
_computing_structure_solution 'SHELXS-97 (Sheldrick, 1990)'
_diffrn_ambient_temperature 296(2)
_diffrn_measured_fraction_theta_full 1.000
_diffrn_measured_fraction_theta_max 0.956
_diffrn_measurement_device_type 'Bruker APEX2 CCD area-detector diffractometer'
_diffrn_measurement_method '\w scans'
_diffrn_radiation_monochromator graphite
_diffrn_radiation_source 'fine-focus sealed tube'
_diffrn_radiation_type MoK\a
_diffrn_radiation_wavelength 0.71073
_diffrn_reflns_av_R_equivalents 0.0384
_diffrn_reflns_av_sigmaI/netI 0.0345
_diffrn_reflns_limit_h_max 22
_diffrn_reflns_limit_h_min -22
_diffrn_reflns_limit_k_max 5
_diffrn_reflns_limit_k_min -6
_diffrn_reflns_limit_l_max 9
_diffrn_reflns_limit_l_min -9
_diffrn_reflns_number 3173
_diffrn_reflns_theta_full 25.00
_diffrn_reflns_theta_max 28.39
_diffrn_reflns_theta_min 2.58
_diffrn_standards_decay_% 0
_diffrn_standards_interval_count 0
_diffrn_standards_interval_time 0
_diffrn_standards_number 0
_exptl_absorpt_coefficient_mu 27.136
_exptl_absorpt_correction_T_max 0.7731
_exptl_absorpt_correction_T_min 0.4965
_exptl_absorpt_correction_type multi-scan
_exptl_absorpt_process_details 'APEX2 Software Suite (Bruker,2005)'
_exptl_crystal_colour Black
_exptl_crystal_density_diffrn 5.846
_exptl_crystal_density_method 'not measured'
_exptl_crystal_description Needle
_exptl_crystal_F_000 792
_exptl_crystal_size_max 0.03
_exptl_crystal_size_mid 0.02
_exptl_crystal_size_min 0.01
_refine_diff_density_max 1.408
_refine_diff_density_min -1.145
_refine_diff_density_rms 0.286
_refine_ls_extinction_coef 0.00259(12)
_refine_ls_extinction_expression Fc^*^=kFc[1+0.001xFc^2^\l^3^/sin(2\q)]^-1/4^
_refine_ls_extinction_method SHELXL
_refine_ls_goodness_of_fit_ref 1.010
_refine_ls_matrix_type full
_refine_ls_number_parameters 30
_refine_ls_number_reflns 721
_refine_ls_number_restraints 0
_refine_ls_restrained_S_all 1.010
_refine_ls_R_factor_all 0.0323
_refine_ls_R_factor_gt 0.0239
_refine_ls_shift/su_max 0.000
_refine_ls_shift/su_mean 0.000
_refine_ls_structure_factor_coef Fsqd
_refine_ls_weighting_details 'calc w=1/[\s^2^(Fo^2^)+(0.0187P)^2^+0.0000P] where P=(Fo^2^+2Fc^2^)/3'
_refine_ls_weighting_scheme calc
_refine_ls_wR_factor_gt 0.0425
_refine_ls_wR_factor_ref 0.0453
_reflns_number_gt 607
_reflns_number_total 721
_reflns_threshold_expression >2sigma(I)
_cod_data_source_file JSSC-2013-198-6.cif
_cod_data_source_block 2
_cod_original_cell_volume 532.06(14)
_cod_original_sg_symbol_Hall -C2y
_cod_original_sg_symbol_H-M C2/m
_cod_database_code 1562726

loop_
_symmetry_equiv_pos_as_xyz
'x, y, z'
'-x, y, -z'
'x+1/2, y+1/2, z'
'-x+1/2, y+1/2, -z'
'-x, -y, -z'
'x, -y, z'
'-x+1/2, -y+1/2, -z'
'x+1/2, -y+1/2, z'

loop_
_atom_site_label
_atom_site_type_symbol
_atom_site_fract_x
_atom_site_fract_y
_atom_site_fract_z
_atom_site_U_iso_or_equiv
_atom_site_adp_type
_atom_site_occupancy
_atom_site_symmetry_multiplicity
_atom_site_calc_flag
_atom_site_refinement_flags
_atom_site_disorder_assembly
_atom_site_disorder_group
Ba1 Ba 0.14204(3) 0.0000 0.57734(7) 0.01348(15) Uani 1 2 d S . .
Ba2 Ba 0.0000 0.0000 0.0000 0.01289(18) Uani 1 4 d S . .
Cd1 Cd 0.33048(4) 0.0000 0.02867(9) 0.01400(17) Uani 1 2 d S . .
As1 As 0.20742(5) 0.0000 0.19176(12) 0.0118(2) Uani 1 2 d S . .
As2 As 0.49436(5) 0.0000 0.32537(12) 0.0133(2) Uani 1 2 d S . .

loop_
_atom_site_aniso_label
_atom_site_aniso_U_11
_atom_site_aniso_U_22
_atom_site_aniso_U_33
_atom_site_aniso_U_23
_atom_site_aniso_U_13
_atom_site_aniso_U_12
Ba1 0.0127(3) 0.0127(3) 0.0133(3) 0.000 0.0030(2) 0.000
Ba2 0.0123(4) 0.0143(4) 0.0124(3) 0.000 0.0051(3) 0.000
Cd1 0.0132(3) 0.0132(3) 0.0147(3) 0.000 0.0043(2) 0.000
As1 0.0105(4) 0.0115(4) 0.0134(4) 0.000 0.0043(3) 0.000
As2 0.0129(4) 0.0157(5) 0.0109(4) 0.000 0.0040(3) 0.000

loop_
_atom_type_symbol
_atom_type_description
_atom_type_scat_dispersion_real
_atom_type_scat_dispersion_imag
_atom_type_scat_source
As As 0.0499 2.0058 'International Tables Vol C Tables 4.2.6.8 and 6.1.1.4'
Cd Cd -0.8075 1.2024 'International Tables Vol C Tables 4.2.6.8 and 6.1.1.4'
Ba Ba -0.3244 2.2819 'International Tables Vol C Tables 4.2.6.8 and 6.1.1.4'

loop_
_geom_angle_atom_site_label_1
_geom_angle_atom_site_label_2
_geom_angle_atom_site_label_3
_geom_angle
_geom_angle_site_symmetry_1
_geom_angle_site_symmetry_3
As1 Ba1 As1 85.70(3) 7_556 7_546
As1 Ba1 As2 176.99(3) 7_556 3_445
As1 Ba1 As2 94.363(17) 7_546 3_445
As1 Ba1 As2 94.363(17) 7_556 3_455
As1 Ba1 As2 176.99(3) 7_546 3_455
As2 Ba1 As2 85.42(3) 3_445 3_455
As1 Ba1 As1 89.20(2) 7_556 .
As1 Ba1 As1 89.20(2) 7_546 .
As2 Ba1 As1 87.79(2) 3_445 .
As2 Ba1 As1 87.79(2) 3_455 .
As1 Ba1 As2 140.98(3) 7_556 7_546
As1 Ba1 As2 83.73(2) 7_546 7_546
As2 Ba1 As2 41.94(3) 3_445 7_546
As2 Ba1 As2 98.044(19) 3_455 7_546
As1 Ba1 As2 127.970(17) . 7_546
As1 Ba1 As2 83.73(2) 7_556 7_556
As1 Ba1 As2 140.98(3) 7_546 7_556
As2 Ba1 As2 98.044(19) 3_445 7_556
As2 Ba1 As2 41.94(3) 3_455 7_556
As1 Ba1 As2 127.970(17) . 7_556
As2 Ba1 As2 81.31(2) 7_546 7_556
As1 Ba1 Cd1 47.015(18) 7_556 7_556
As1 Ba1 Cd1 101.22(2) 7_546 7_556
As2 Ba1 Cd1 135.78(2) 3_445 7_556
As2 Ba1 Cd1 80.944(17) 3_455 7_556
As1 Ba1 Cd1 133.027(15) . 7_556
As2 Ba1 Cd1 98.81(2) 7_546 7_556
As2 Ba1 Cd1 46.656(18) 7_556 7_556
As1 Ba1 Cd1 101.22(2) 7_556 7_546
As1 Ba1 Cd1 47.015(18) 7_546 7_546
As2 Ba1 Cd1 80.944(17) 3_445 7_546
As2 Ba1 Cd1 135.78(2) 3_455 7_546
As1 Ba1 Cd1 133.027(15) . 7_546
As2 Ba1 Cd1 46.656(18) 7_546 7_546
As2 Ba1 Cd1 98.81(2) 7_556 7_546
Cd1 Ba1 Cd1 80.24(2) 7_556 7_546
As1 Ba1 Cd1 45.867(14) 7_556 1_556
As1 Ba1 Cd1 45.867(14) 7_546 1_556
As2 Ba1 Cd1 135.442(14) 3_445 1_556
As2 Ba1 Cd1 135.442(14) 3_455 1_556
As1 Ba1 Cd1 107.15(2) . 1_556
As2 Ba1 Cd1 104.05(2) 7_546 1_556
As2 Ba1 Cd1 104.05(2) 7_556 1_556
Cd1 Ba1 Cd1 57.920(16) 7_556 1_556
Cd1 Ba1 Cd1 57.920(16) 7_546 1_556
As1 Ba1 Ba2 124.666(16) 7_556 .
As1 Ba1 Ba2 124.666(16) 7_546 .
As2 Ba1 Ba2 53.006(15) 3_445 .
As2 Ba1 Ba2 53.006(15) 3_455 .
As1 Ba1 Ba2 51.967(18) . .
As2 Ba1 Ba2 91.688(18) 7_546 .
As2 Ba1 Ba2 91.688(18) 7_556 .
Cd1 Ba1 Ba2 133.817(13) 7_556 .
Cd1 Ba1 Ba2 133.817(13) 7_546 .
Cd1 Ba1 Ba2 159.115(18) 1_556 .
As1 Ba1 Ba1 131.376(16) 7_556 5_556
As1 Ba1 Ba1 131.376(16) 7_546 5_556
As2 Ba1 Ba1 50.349(15) 3_445 5_556
As2 Ba1 Ba1 50.349(15) 3_455 5_556
As1 Ba1 Ba1 116.72(2) . 5_556
As2 Ba1 Ba1 47.694(15) 7_546 5_556
As2 Ba1 Ba1 47.694(15) 7_556 5_556
Cd1 Ba1 Ba1 90.092(16) 7_556 5_556
Cd1 Ba1 Ba1 90.092(16) 7_546 5_556
Cd1 Ba1 Ba1 136.13(2) 1_556 5_556
Ba2 Ba1 Ba1 64.753(12) . 5_556
As1 Ba2 As1 180.000(12) . 5
As1 Ba2 As2 89.163(19) . 7_545
As1 Ba2 As2 90.837(19) 5 7_545
As1 Ba2 As2 90.837(19) . 3_455
As1 Ba2 As2 89.163(19) 5 3_455
As2 Ba2 As2 180.00(3) 7_545 3_455
As1 Ba2 As2 89.163(19) . 7
As1 Ba2 As2 90.837(19) 5 7
As2 Ba2 As2 87.31(2) 7_545 7
As2 Ba2 As2 92.69(2) 3_455 7
As1 Ba2 As2 90.837(19) . 3_445
As1 Ba2 As2 89.163(19) 5 3_445
As2 Ba2 As2 92.69(2) 7_545 3_445
As2 Ba2 As2 87.31(2) 3_455 3_445
As2 Ba2 As2 180.00(3) 7 3_445
As1 Ba2 Cd1 134.847(12) . 3_445
As1 Ba2 Cd1 45.153(12) 5 3_445
As2 Ba2 Cd1 81.268(17) 7_545 3_445
As2 Ba2 Cd1 98.732(17) 3_455 3_445
As2 Ba2 Cd1 133.797(18) 7 3_445
As2 Ba2 Cd1 46.203(17) 3_445 3_445
As1 Ba2 Cd1 45.153(12) . 7
As1 Ba2 Cd1 134.847(12) 5 7
As2 Ba2 Cd1 98.732(17) 7_545 7
As2 Ba2 Cd1 81.268(17) 3_455 7
As2 Ba2 Cd1 46.203(17) 7 7
As2 Ba2 Cd1 133.797(17) 3_445 7
Cd1 Ba2 Cd1 180.000(12) 3_445 7
As1 Ba2 Cd1 134.847(12) . 3_455
As1 Ba2 Cd1 45.153(12) 5 3_455
As2 Ba2 Cd1 133.797(17) 7_545 3_455
As2 Ba2 Cd1 46.203(17) 3_455 3_455
As2 Ba2 Cd1 81.268(17) 7 3_455
As2 Ba2 Cd1 98.732(17) 3_445 3_455
Cd1 Ba2 Cd1 75.362(16) 3_445 3_455
Cd1 Ba2 Cd1 104.638(16) 7 3_455
As1 Ba2 Cd1 45.153(12) . 7_545
As1 Ba2 Cd1 134.847(12) 5 7_545
As2 Ba2 Cd1 46.203(17) 7_545 7_545
As2 Ba2 Cd1 133.797(17) 3_455 7_545
As2 Ba2 Cd1 98.732(17) 7 7_545
As2 Ba2 Cd1 81.268(17) 3_445 7_545
Cd1 Ba2 Cd1 104.638(16) 3_445 7_545
Cd1 Ba2 Cd1 75.362(16) 7 7_545
Cd1 Ba2 Cd1 180.000(18) 3_455 7_545
As1 Ba2 Ba1 125.230(17) . 5
As1 Ba2 Ba1 54.770(17) 5 5
As2 Ba2 Ba1 54.377(15) 7_545 5
As2 Ba2 Ba1 125.623(15) 3_455 5
As2 Ba2 Ba1 54.377(15) 7 5
As2 Ba2 Ba1 125.623(15) 3_445 5
Cd1 Ba2 Ba1 83.489(13) 3_445 5
Cd1 Ba2 Ba1 96.511(13) 7 5
Cd1 Ba2 Ba1 83.489(13) 3_455 5
Cd1 Ba2 Ba1 96.511(13) 7_545 5
As1 Ba2 Ba1 54.770(17) . .
As1 Ba2 Ba1 125.230(17) 5 .
As2 Ba2 Ba1 125.623(15) 7_545 .
As2 Ba2 Ba1 54.377(15) 3_455 .
As2 Ba2 Ba1 125.623(15) 7 .
As2 Ba2 Ba1 54.377(15) 3_445 .
Cd1 Ba2 Ba1 96.511(13) 3_445 .
Cd1 Ba2 Ba1 83.489(13) 7 .
Cd1 Ba2 Ba1 96.511(13) 3_455 .
Cd1 Ba2 Ba1 83.489(13) 7_545 .
Ba1 Ba2 Ba1 180.000(8) 5 .
As1 Cd1 As1 114.22(4) 7_545 7
As1 Cd1 As1 101.70(2) 7_545 .
As1 Cd1 As1 101.70(2) 7 .
As1 Cd1 As2 113.32(2) 7_545 .
As1 Cd1 As2 113.32(2) 7 .
As1 Cd1 As2 111.28(3) . .
As1 Cd1 Ba1 160.56(2) 7_545 7_556
As1 Cd1 Ba1 82.00(2) 7 7_556
As1 Cd1 Ba1 62.945(19) . 7_556
As2 Cd1 Ba1 65.939(19) . 7_556
As1 Cd1 Ba1 82.00(2) 7_545 7_546
As1 Cd1 Ba1 160.56(2) 7 7_546
As1 Cd1 Ba1 62.945(18) . 7_546
As2 Cd1 Ba1 65.939(19) . 7_546
Ba1 Cd1 Ba1 80.24(2) 7_556 7_546
As1 Cd1 Ba1 62.40(2) 7_545 1_554
As1 Cd1 Ba1 62.40(2) 7 1_554
As1 Cd1 Ba1 80.48(3) . 1_554
As2 Cd1 Ba1 168.23(3) . 1_554
Ba1 Cd1 Ba1 122.080(16) 7_556 1_554
Ba1 Cd1 Ba1 122.080(16) 7_546 1_554
As1 Cd1 Ba2 119.73(3) 7_545 3
As1 Cd1 Ba2 57.95(2) 7 3
As1 Cd1 Ba2 138.205(13) . 3
As2 Cd1 Ba2 58.796(17) . 3
Ba1 Cd1 Ba2 77.406(12) 7_556 3
Ba1 Cd1 Ba2 124.730(19) 7_546 3
Ba1 Cd1 Ba2 112.654(16) 1_554 3
As1 Cd1 Ba2 57.95(2) 7_545 3_545
As1 Cd1 Ba2 119.73(3) 7 3_545
As1 Cd1 Ba2 138.205(13) . 3_545
As2 Cd1 Ba2 58.796(17) . 3_545
Ba1 Cd1 Ba2 124.730(19) 7_556 3_545
Ba1 Cd1 Ba2 77.407(12) 7_546 3_545
Ba1 Cd1 Ba2 112.654(16) 1_554 3_545
Ba2 Cd1 Ba2 75.362(16) 3 3_545
Cd1 As1 Cd1 114.22(4) 7_545 7
Cd1 As1 Cd1 78.30(2) 7_545 .
Cd1 As1 Cd1 78.30(2) 7 .
Cd1 As1 Ba2 76.90(2) 7_545 .
Cd1 As1 Ba2 76.90(2) 7 .
Cd1 As1 Ba2 133.40(3) . .
Cd1 As1 Ba1 145.96(3) 7_545 7_556
Cd1 As1 Ba1 71.734(17) 7 7_556
Cd1 As1 Ba1 70.04(2) . 7_556
Ba2 As1 Ba1 134.908(15) . 7_556
Cd1 As1 Ba1 71.734(17) 7_545 7_546
Cd1 As1 Ba1 145.96(3) 7 7_546
Cd1 As1 Ba1 70.04(2) . 7_546
Ba2 As1 Ba1 134.908(15) . 7_546
Ba1 As1 Ba1 85.70(3) 7_556 7_546
Cd1 As1 Ba1 114.03(2) 7_545 .
Cd1 As1 Ba1 114.03(2) 7 .
Cd1 As1 Ba1 153.34(3) . .
Ba2 As1 Ba1 73.26(2) . .
Ba1 As1 Ba1 90.80(2) 7_556 .
Ba1 As1 Ba1 90.80(2) 7_546 .
As2 As2 Cd1 117.19(5) 5_656 .
As2 As2 Ba2 135.992(13) 5_656 3_545
Cd1 As2 Ba2 75.00(2) . 3_545
As2 As2 Ba2 135.992(13) 5_656 3
Cd1 As2 Ba2 75.00(2) . 3
Ba2 As2 Ba2 87.31(2) 3_545 3
As2 As2 Ba1 72.04(3) 5_656 3
Cd1 As2 Ba1 137.238(13) . 3
Ba2 As2 Ba1 129.62(3) 3_545 3
Ba2 As2 Ba1 72.617(15) 3 3
As2 As2 Ba1 72.04(3) 5_656 3_545
Cd1 As2 Ba1 137.238(13) . 3_545
Ba2 As2 Ba1 72.617(15) 3_545 3_545
Ba2 As2 Ba1 129.62(3) 3 3_545
Ba1 As2 Ba1 85.42(3) 3 3_545
As2 As2 Ba1 66.03(3) 5_656 7_546
Cd1 As2 Ba1 67.40(2) . 7_546
Ba2 As2 Ba1 83.846(13) 3_545 7_546
Ba2 As2 Ba1 142.40(3) 3 7_546
Ba1 As2 Ba1 138.06(3) 3 7_546
Ba1 As2 Ba1 81.956(19) 3_545 7_546
As2 As2 Ba1 66.03(3) 5_656 7_556
Cd1 As2 Ba1 67.40(2) . 7_556
Ba2 As2 Ba1 142.40(3) 3_545 7_556
Ba2 As2 Ba1 83.846(13) 3 7_556
Ba1 As2 Ba1 81.956(19) 3 7_556
Ba1 As2 Ba1 138.06(3) 3_545 7_556
Ba1 As2 Ba1 81.31(2) 7_546 7_556

loop_
_geom_bond_atom_site_label_1
_geom_bond_atom_site_label_2
_geom_bond_distance
_geom_bond_site_symmetry_2
Ba1 As1 3.3876(8) 7_556
Ba1 As1 3.3876(8) 7_546
Ba1 As2 3.3966(8) 3_445
Ba1 As2 3.3966(8) 3_455
Ba1 As1 3.4014(11) .
Ba1 As2 3.5361(8) 7_546
Ba1 As2 3.5361(8) 7_556
Ba1 Cd1 3.5753(7) 7_556
Ba1 Cd1 3.5753(7) 7_546
Ba1 Cd1 3.6300(9) 1_556
Ba1 Ba2 3.9877(7) .
Ba1 Ba1 4.5475(12) 5_556
Ba2 As1 3.2798(10) .
Ba2 As1 3.2798(10) 5
Ba2 As2 3.3374(7) 7_545
Ba2 As2 3.3374(7) 3_455
Ba2 As2 3.3374(7) 7
Ba2 As2 3.3374(7) 3_445
Ba2 Cd1 3.7689(6) 3_445
Ba2 Cd1 3.7689(6) 7
Ba2 Cd1 3.7689(6) 3_455
Ba2 Cd1 3.7689(6) 7_545
Ba2 Ba1 3.9877(7) 5
Cd1 As1 2.7436(6) 7_545
Cd1 As1 2.7436(6) 7
Cd1 As1 2.7827(11) .
Cd1 As2 2.8163(11) .
Cd1 Ba1 3.5753(7) 7_556
Cd1 Ba1 3.5753(7) 7_546
Cd1 Ba1 3.6300(9) 1_554
Cd1 Ba2 3.7689(6) 3
Cd1 Ba2 3.7689(6) 3_545
As1 Cd1 2.7436(6) 7_545
As1 Cd1 2.7436(6) 7
As1 Ba1 3.3876(8) 7_556
As1 Ba1 3.3876(8) 7_546
As2 As2 2.4843(17) 5_656
As2 Ba2 3.3374(7) 3_545
As2 Ba2 3.3374(7) 3
As2 Ba1 3.3966(8) 3
As2 Ba1 3.3966(8) 3_545
As2 Ba1 3.5361(8) 7_546
As2 Ba1 3.5361(8) 7_556
